data_4034704
loop_
_publ_author_name
'Serebryannikova, Anna V.'
'Galenko, Ekaterina E.'
'Novikov, Mikhail Sergeevich'
'Khlebnikov, Alexander F.'

_publ_section_title
;
 Synthesis of Isoxazole- and Oxazole-4-carboxylic Acids Derivatives by
 Controlled Isoxazole-Azirine-Isoxazole/Oxazole Isomerization.
;
_journal_name_full 'The Journal of organic chemistry'
_journal_paper_doi 10.1021/acs.joc.9b02536
_journal_year 2019
_chemical_formula_moiety 'C11 H8 F N O3'
_chemical_formula_sum 'C11 H8 F N O3'
_chemical_formula_weight 221.18
_chemical_name_systematic 'methyl 2-(4-fluorophenyl)oxazole-4-carboxylate'
_space_group_crystal_system monoclinic
_space_group_IT_number 14
_space_group_name_Hall '-P 2ybc'
_space_group_name_H-M_alt 'P 1 21/c 1'
_atom_sites_solution_hydrogens geom
_atom_sites_solution_primary dual
_audit_creation_date 2019-09-16
_audit_creation_method
;
Olex2 1.2
(compiled 2018.05.29 svn.r3508 for OlexSys, GUI svn.r5506)
;
_cell_angle_alpha 90
_cell_angle_beta 94.102(3)
_cell_angle_gamma 90
_cell_formula_units_Z 4
_cell_length_a 23.1591(6)
_cell_length_b 5.7258(2)
_cell_length_c 7.1647(2)
_cell_measurement_reflns_used 4690
_cell_measurement_temperature 100.01(10)
_cell_measurement_theta_max 75.9960
_cell_measurement_theta_min 5.7410
_cell_volume 947.64(5)
_computing_cell_refinement 'CrysAlisPro 1.171.38.46 (Rigaku OD, 2015)'
_computing_data_collection 'CrysAlisPro 1.171.38.46 (Rigaku OD, 2015)'
_computing_data_reduction 'CrysAlisPro 1.171.38.46 (Rigaku OD, 2015)'
_computing_molecular_graphics 'Olex2 (Dolomanov et al., 2009)'
_computing_publication_material 'Olex2 (Dolomanov et al., 2009)'
_computing_structure_refinement 'ShelXL (Sheldrick, 2015)'
_computing_structure_solution 'ShelXT (Sheldrick, 2015)'
_diffrn_ambient_environment N~2~
_diffrn_ambient_temperature 100.01(10)
_diffrn_detector 'CCD plate'
_diffrn_detector_area_resol_mean 10.3829
_diffrn_detector_type Atlas
_diffrn_measured_fraction_theta_full 0.994
_diffrn_measured_fraction_theta_max 0.991
_diffrn_measurement_details
;
List of Runs (angles in degrees, time in seconds):

  # Type    Start    End  Width  t~exp~   \w     \q     \k     \f   Frames
--------------------------------------------------------------------------
  1  \w    -42.00 -15.00   1.00    1.00    --  -40.13 -38.00 -30.00   27
  2  \w   -112.00 -68.00   1.00    1.00    --  -40.13 -38.00 -30.00   44
  3  \w   -104.00 -59.00   1.00    1.00    --  -40.13 178.00-180.00   45
  4  \w     60.00 123.00   1.00    1.00    --   40.13 178.00 -90.00   63
  5  \w    114.00 174.00   1.00    1.00    --  113.00 112.00 -60.00   60
  6  \w    119.00 151.00   1.00    1.00    --  113.00  61.00  30.00   32
  7  \w    109.00 176.00   1.00    1.00    --  113.00  77.00 120.00   67
  8  \w    107.00 133.00   1.00    1.00    --  113.00 -61.00  30.00   26
  9  \w     57.00 108.00   1.00    1.00    --  113.00 -95.00 -30.00   51
 10  \w     42.00  84.00   1.00    1.00    --  113.00 -61.00  30.00   42
 11  \w     30.00 109.00   1.00    1.00    --  113.00 -95.00 120.00   79
 12  \w     37.00 130.00   1.00    1.00    --  113.00 -30.00-180.00   93
 13  \w     50.00  87.00   1.00    1.00    --  113.00 -61.00-180.00   37
 14  \w     58.00 127.00   1.00    1.00    --   40.13 178.00  90.00   69
 15  \w    -49.00 -14.00   1.00    1.00    --  -40.13 -38.00   0.00   35
 16  \w   -101.00 -12.00   1.00    1.00    --  -40.13 -77.00 150.00   89
 17  \w     58.00  86.00   1.00    1.00    --   40.13 178.00-150.00   28
 18  \w     94.00 121.00   1.00    1.00    --   40.13 178.00-150.00   27
 19  \w    -35.00  15.00   1.00    1.00    --   40.13 -38.00-120.00   50
 20  \w     85.00 149.00   1.00    1.00    --  113.00  45.00  90.00   64
 21  \w     92.00 119.00   1.00    1.00    --  113.00  61.00  30.00   27
 22  \w     86.00 147.00   1.00    1.00    --  113.00  45.00   0.00   61
 23  \w     86.00 113.00   1.00    1.00    --  113.00  30.00  90.00   27
 24  \w     85.00 111.00   1.00    1.00    --  113.00  45.00 -90.00   26
 25  \w     80.00 106.00   1.00    1.00    --  113.00  77.00   0.00   26
 26  \w     53.00  79.00   1.00    1.00    --  113.00 -30.00  90.00   26
 27  \w     90.00 129.00   1.00    1.00    --  113.00 -30.00  90.00   39
 28  \w     86.00 112.00   1.00    1.00    --  113.00  45.00  60.00   26
;
_diffrn_measurement_device 'four-circle diffractometer'
_diffrn_measurement_device_type 'SuperNova, Dual, Cu at zero, Atlas'
_diffrn_measurement_method '\w scans'
_diffrn_orient_matrix_type 'CrysAlisPro convention (1999,Acta A55,543-557)'
_diffrn_orient_matrix_UB_11 0.0599973000
_diffrn_orient_matrix_UB_12 -0.1168168000
_diffrn_orient_matrix_UB_13 0.0248423000
_diffrn_orient_matrix_UB_21 -0.0216044000
_diffrn_orient_matrix_UB_22 -0.1573928000
_diffrn_orient_matrix_UB_23 0.1548810000
_diffrn_orient_matrix_UB_31 -0.0195186000
_diffrn_orient_matrix_UB_32 -0.1843621000
_diffrn_orient_matrix_UB_33 -0.1478526000
_diffrn_radiation_monochromator mirror
_diffrn_radiation_probe x-ray
_diffrn_radiation_type CuK\a
_diffrn_radiation_wavelength 1.54184
_diffrn_reflns_av_R_equivalents 0.0211
_diffrn_reflns_av_unetI/netI 0.0157
_diffrn_reflns_Laue_measured_fraction_full 0.994
_diffrn_reflns_Laue_measured_fraction_max 0.991
_diffrn_reflns_limit_h_max 28
_diffrn_reflns_limit_h_min -28
_diffrn_reflns_limit_k_max 7
_diffrn_reflns_limit_k_min -7
_diffrn_reflns_limit_l_max 8
_diffrn_reflns_limit_l_min -8
_diffrn_reflns_number 6035
_diffrn_reflns_point_group_measured_fraction_full 0.994
_diffrn_reflns_point_group_measured_fraction_max 0.991
_diffrn_reflns_theta_full 67.684
_diffrn_reflns_theta_max 72.470
_diffrn_reflns_theta_min 3.827
_diffrn_source 'micro-focus sealed X-ray tube'
_diffrn_source_type 'SuperNova (Cu) X-ray Source'
_exptl_absorpt_coefficient_mu 1.088
_exptl_absorpt_correction_T_max 1.00000
_exptl_absorpt_correction_T_min 0.60562
_exptl_absorpt_correction_type multi-scan
_exptl_absorpt_process_details
;
CrysAlisPro 1.171.38.46 (Rigaku Oxford Diffraction, 2015)
Empirical absorption correction using spherical harmonics,
 implemented in SCALE3 ABSPACK scaling algorithm.
;
_exptl_crystal_colour 'clear colourless'
_exptl_crystal_colour_lustre clear
_exptl_crystal_colour_primary colourless
_exptl_crystal_density_diffrn 1.550
_exptl_crystal_description prism
_exptl_crystal_F_000 456
_exptl_crystal_preparation 'Slow evaporation of DCM/hexane'
_exptl_crystal_size_max 0.47
_exptl_crystal_size_mid 0.22
_exptl_crystal_size_min 0.18
_refine_diff_density_max 0.406
_refine_diff_density_min -0.338
_refine_diff_density_rms 0.060
_refine_ls_extinction_method none
_refine_ls_goodness_of_fit_ref 1.083
_refine_ls_hydrogen_treatment constr
_refine_ls_matrix_type full
_refine_ls_number_parameters 146
_refine_ls_number_reflns 1871
_refine_ls_number_restraints 0
_refine_ls_restrained_S_all 1.083
_refine_ls_R_factor_all 0.0414
_refine_ls_R_factor_gt 0.0392
_refine_ls_shift/su_max 0.001
_refine_ls_shift/su_mean 0.000
_refine_ls_structure_factor_coef Fsqd
_refine_ls_weighting_details 'w=1/[\s^2^(Fo^2^)+(0.0546P)^2^+0.5739P] where P=(Fo^2^+2Fc^2^)/3'
_refine_ls_weighting_scheme calc
_refine_ls_wR_factor_gt 0.1017
_refine_ls_wR_factor_ref 0.1037
_reflns_Friedel_coverage 0.000
_reflns_number_gt 1793
_reflns_number_total 1871
_reflns_threshold_expression 'I > 2\s(I)'
_cod_data_source_file jo9b02536_si_002.cif
_cod_data_source_block 10681-13598
_cod_database_code 4034704
_shelx_shelxl_version_number 2018/3
_chemical_oxdiff_formula 'C11 F N O3'
_shelx_space_group_comment
;
The symmetry employed for this shelxl refinement is uniquely defined
by the following loop, which should always be used as a source of
symmetry information in preference to the above space-group names.
They are only intended as comments.
;
_reflns_odcompleteness_completeness 99.86
_reflns_odcompleteness_iscentric 1
_reflns_odcompleteness_theta 72.42
_olex2_refinement_description
;
1. Fixed Uiso
 At 1.2 times of:
  All C(H) groups
 At 1.5 times of:
  All C(H,H,H) groups
2.a Aromatic/amide H refined with riding coordinates:
 C9(H9), C5(H5), C1(H1), C8(H8), C6(H6)
2.b Idealised Me refined as rotating group:
 C11(H11a,H11b,H11c)
;
_olex2_submission_special_instructions 'No special instructions were received'
_oxdiff_exptl_absorpt_empirical_details
;
Empirical correction (ABSPACK) includes:
- Absorption correction using spherical harmonics
- Frame scaling
;
_oxdiff_exptl_absorpt_empirical_full_max 4.666
_oxdiff_exptl_absorpt_empirical_full_min 0.623

loop_
_space_group_symop_operation_xyz
'x, y, z'
'-x, y+1/2, -z+1/2'
'-x, -y, -z'
'x, -y-1/2, z-1/2'

loop_
_atom_site_label
_atom_site_type_symbol
_atom_site_fract_x
_atom_site_fract_y
_atom_site_fract_z
_atom_site_U_iso_or_equiv
_atom_site_adp_type
_atom_site_occupancy
_atom_site_site_symmetry_order
_atom_site_calc_flag
_atom_site_refinement_flags_posn
F1 F 0.52760(4) 0.36482(16) 0.71625(13) 0.0240(2) Uani 1 1 d .
O1 O 0.75745(4) 0.87898(16) 0.52889(13) 0.0145(2) Uani 1 1 d .
O3 O 0.89398(4) 0.38761(17) 0.35191(14) 0.0164(2) Uani 1 1 d .
O2 O 0.92837(4) 0.75530(18) 0.37697(15) 0.0205(3) Uani 1 1 d .
N1 N 0.79027(5) 0.5149(2) 0.49517(15) 0.0133(3) Uani 1 1 d .
C4 C 0.68977(6) 0.5714(2) 0.58917(18) 0.0127(3) Uani 1 1 d .
C3 C 0.74721(6) 0.6433(2) 0.53840(18) 0.0129(3) Uani 1 1 d .
C2 C 0.83287(6) 0.6768(2) 0.45474(18) 0.0135(3) Uani 1 1 d .
C9 C 0.64227(6) 0.7190(2) 0.55065(18) 0.0136(3) Uani 1 1 d .
H9 H 0.647634 0.864348 0.496585 0.016 Uiso 1 1 calc R
C5 C 0.68201(6) 0.3535(2) 0.67163(18) 0.0138(3) Uani 1 1 d .
H5 H 0.713541 0.255239 0.697611 0.017 Uiso 1 1 calc R
C1 C 0.81263(6) 0.8958(2) 0.47586(19) 0.0149(3) Uani 1 1 d .
H1 H 0.832773 1.033479 0.457471 0.018 Uiso 1 1 calc R
C10 C 0.89025(6) 0.6143(2) 0.39206(19) 0.0141(3) Uani 1 1 d .
C7 C 0.58104(6) 0.4339(3) 0.67314(19) 0.0155(3) Uani 1 1 d .
C8 C 0.58720(6) 0.6501(2) 0.59251(19) 0.0155(3) Uani 1 1 d .
H8 H 0.555404 0.747090 0.566896 0.019 Uiso 1 1 calc R
C6 C 0.62707(6) 0.2843(2) 0.71462(19) 0.0153(3) Uani 1 1 d .
H6 H 0.621321 0.140189 0.770220 0.018 Uiso 1 1 calc R
C11 C 0.94822(6) 0.3187(3) 0.2769(2) 0.0185(3) Uani 1 1 d .
H11A H 0.954276 0.410121 0.167718 0.028 Uiso 1 1 calc GR
H11B H 0.946564 0.156213 0.243926 0.028 Uiso 1 1 calc GR
H11C H 0.979583 0.344305 0.369660 0.028 Uiso 1 1 calc GR

loop_
_atom_site_aniso_label
_atom_site_aniso_U_11
_atom_site_aniso_U_22
_atom_site_aniso_U_33
_atom_site_aniso_U_23
_atom_site_aniso_U_13
_atom_site_aniso_U_12
F1 0.0143(4) 0.0254(5) 0.0329(5) 0.0023(4) 0.0067(4) -0.0051(3)
O1 0.0137(5) 0.0095(5) 0.0206(5) -0.0004(3) 0.0023(4) -0.0007(3)
O3 0.0130(5) 0.0125(5) 0.0240(5) -0.0007(4) 0.0044(4) 0.0003(4)
O2 0.0158(5) 0.0152(5) 0.0311(6) -0.0010(4) 0.0057(4) -0.0032(4)
N1 0.0127(5) 0.0125(6) 0.0150(5) 0.0006(4) 0.0024(4) -0.0009(4)
C4 0.0137(6) 0.0120(6) 0.0125(6) -0.0024(5) 0.0008(5) 0.0002(5)
C3 0.0161(6) 0.0092(6) 0.0132(6) 0.0001(5) -0.0003(5) -0.0004(5)
C2 0.0129(6) 0.0134(6) 0.0142(6) 0.0005(5) 0.0009(5) -0.0017(5)
C9 0.0167(6) 0.0104(6) 0.0137(6) -0.0004(5) 0.0007(5) 0.0008(5)
C5 0.0164(6) 0.0114(6) 0.0137(6) -0.0016(5) 0.0009(5) 0.0023(5)
C1 0.0129(6) 0.0133(7) 0.0186(7) 0.0000(5) 0.0011(5) -0.0021(5)
C10 0.0147(6) 0.0131(6) 0.0144(6) 0.0009(5) 0.0008(5) 0.0005(5)
C7 0.0126(6) 0.0183(7) 0.0160(7) -0.0038(5) 0.0037(5) -0.0040(5)
C8 0.0144(6) 0.0149(7) 0.0171(7) -0.0021(5) 0.0008(5) 0.0028(5)
C6 0.0215(7) 0.0100(6) 0.0147(6) -0.0006(5) 0.0029(5) -0.0022(5)
C11 0.0143(7) 0.0165(7) 0.0252(7) -0.0013(6) 0.0058(5) 0.0025(5)

loop_
_atom_type_symbol
_atom_type_description
_atom_type_scat_dispersion_real
_atom_type_scat_dispersion_imag
_atom_type_scat_source
C C 0.0181 0.0091 'International Tables Vol C Tables 4.2.6.8 and 6.1.1.4'
H H 0.0000 0.0000 'International Tables Vol C Tables 4.2.6.8 and 6.1.1.4'
F F 0.0727 0.0534 'International Tables Vol C Tables 4.2.6.8 and 6.1.1.4'
N N 0.0311 0.0180 'International Tables Vol C Tables 4.2.6.8 and 6.1.1.4'
O O 0.0492 0.0322 'International Tables Vol C Tables 4.2.6.8 and 6.1.1.4'

loop_
_geom_angle_atom_site_label_1
_geom_angle_atom_site_label_2
_geom_angle_atom_site_label_3
_geom_angle
C1 O1 C3 104.62(10)
C10 O3 C11 114.48(11)
C3 N1 C2 103.90(11)
C9 C4 C3 119.80(12)
C5 C4 C3 120.20(12)
C5 C4 C9 119.98(12)
O1 C3 C4 116.91(11)
N1 C3 O1 114.05(12)
N1 C3 C4 129.01(12)
N1 C2 C10 124.46(12)
C1 C2 N1 109.65(12)
C1 C2 C10 125.85(12)
C8 C9 C4 120.49(12)
C6 C5 C4 119.75(12)
C2 C1 O1 107.77(11)
O3 C10 C2 112.02(11)
O2 C10 O3 124.93(13)
O2 C10 C2 123.04(13)
F1 C7 C8 118.77(12)
F1 C7 C6 118.19(13)
C8 C7 C6 123.04(13)
C7 C8 C9 118.05(12)
C7 C6 C5 118.69(12)

loop_
_geom_bond_atom_site_label_1
_geom_bond_atom_site_label_2
_geom_bond_distance
F1 C7 1.3558(15)
O1 C3 1.3725(16)
O1 C1 1.3624(17)
O3 C10 1.3337(17)
O3 C11 1.4556(16)
O2 C10 1.2070(17)
N1 C3 1.2942(17)
N1 C2 1.3988(17)
C4 C3 1.4631(18)
C4 C9 1.3990(18)
C4 C5 1.3975(19)
C2 C1 1.3512(19)
C2 C10 1.4767(18)
C9 C8 1.3880(19)
C5 C6 1.3882(19)
C7 C8 1.378(2)
C7 C6 1.383(2)
